data_7002559
loop_
_publ_author_name
'Xu, Bao-Chang'
'Hu, Tao'
'Wu, Ji-Qian'
'Hu, Ning-Hai'
'Li, Yue-Sheng'

_publ_section_title
;
 Novel vanadium(iii) complexes with bidentate N,N-chelating
 iminopyrrolide ligands: synthesis, characterization and catalytic
 behaviour of ethylene polymerization and copolymerization with
 10-undecen-1-ol
;
_journal_issue 41
_journal_name_full 'Dalton Transactions'
_journal_page_first 8854
_journal_page_last 8863
_journal_paper_doi 10.1039/b909495d
_journal_year 2009
_chemical_formula_sum 'C23 H28 Cl2 F5 N2 O3 V'
_chemical_formula_weight 597.31
_chemical_name_systematic
;
?
;
_space_group_IT_number 4
_symmetry_cell_setting monoclinic
_symmetry_space_group_name_Hall 'P 2yb'
_symmetry_space_group_name_H-M 'P 1 21 1'
_atom_sites_solution_hydrogens geom
_atom_sites_solution_primary direct
_atom_sites_solution_secondary difmap
_audit_creation_method SHELXL-97
_cell_angle_alpha 90.00
_cell_angle_beta 93.629(2)
_cell_angle_gamma 90.00
_cell_formula_units_Z 2
_cell_length_a 8.3619(12)
_cell_length_b 15.214(2)
_cell_length_c 10.2809(14)
_cell_measurement_reflns_used 1128
_cell_measurement_temperature 185(2)
_cell_measurement_theta_max 21.53
_cell_measurement_theta_min 2.39
_cell_volume 1305.3(3)
_computing_cell_refinement 'Bruker SMART'
_computing_data_collection 'Bruker SMART'
_computing_data_reduction 'Bruker SAINT'
_computing_molecular_graphics 'Bruker SHELXTL'
_computing_publication_material 'Bruker SHELXTL'
_computing_structure_refinement 'SHELXL-97 (Sheldrick, 1997)'
_computing_structure_solution 'SHELXS-97 (Sheldrick, 1990)'
_diffrn_ambient_temperature 185(2)
_diffrn_measured_fraction_theta_full 0.992
_diffrn_measured_fraction_theta_max 0.992
_diffrn_measurement_device_type 'Bruker SMART APEX CCD area detector'
_diffrn_measurement_method 'phi and omega scans'
_diffrn_radiation_monochromator graphite
_diffrn_radiation_source 'fine-focus sealed tube'
_diffrn_radiation_type MoK\a
_diffrn_radiation_wavelength 0.71073
_diffrn_reflns_av_R_equivalents 0.0416
_diffrn_reflns_av_sigmaI/netI 0.0686
_diffrn_reflns_limit_h_max 10
_diffrn_reflns_limit_h_min -8
_diffrn_reflns_limit_k_max 18
_diffrn_reflns_limit_k_min -16
_diffrn_reflns_limit_l_max 12
_diffrn_reflns_limit_l_min -12
_diffrn_reflns_number 7090
_diffrn_reflns_theta_full 25.50
_diffrn_reflns_theta_max 25.50
_diffrn_reflns_theta_min 1.98
_exptl_absorpt_coefficient_mu 0.648
_exptl_absorpt_correction_T_max 0.9410
_exptl_absorpt_correction_T_min 0.8516
_exptl_absorpt_correction_type multi-scan
_exptl_absorpt_process_details '(SADABS; Sheldrick, 1996)'
_exptl_crystal_density_diffrn 1.520
_exptl_crystal_density_method 'not measured'
_exptl_crystal_F_000 612
_exptl_crystal_size_max 0.26
_exptl_crystal_size_mid 0.10
_exptl_crystal_size_min 0.10
_refine_diff_density_max 0.559
_refine_diff_density_min -0.281
_refine_diff_density_rms 0.074
_refine_ls_abs_structure_details 'Flack H D (1983), Acta Cryst. A39, 876-881'
_refine_ls_abs_structure_Flack 0.48(5)
_refine_ls_extinction_method none
_refine_ls_goodness_of_fit_ref 1.040
_refine_ls_hydrogen_treatment constr
_refine_ls_matrix_type full
_refine_ls_number_parameters 325
_refine_ls_number_reflns 4101
_refine_ls_number_restraints 11
_refine_ls_restrained_S_all 1.046
_refine_ls_R_factor_all 0.0844
_refine_ls_R_factor_gt 0.0592
_refine_ls_shift/su_max 0.000
_refine_ls_shift/su_mean 0.000
_refine_ls_structure_factor_coef Fsqd
_refine_ls_weighting_details 'calc w=1/[\s^2^(Fo^2^)+(0.0576P)^2^+0.6827P] where P=(Fo^2^+2Fc^2^)/3'
_refine_ls_weighting_scheme calc
_refine_ls_wR_factor_gt 0.1260
_refine_ls_wR_factor_ref 0.1357
_reflns_number_gt 3130
_reflns_number_total 4101
_reflns_threshold_expression >2sigma(I)
_cod_data_source_file b909495d.txt
_cod_data_source_block s301
_cod_depositor_comments
;
The following automatic conversions were performed:
'_symmetry_cell_setting' value 'Monoclinic' changed to 'monoclinic'
according to '/home/saulius/struct/CIF-dictionaries/cif_core.dic'
dictionary named 'cif_core.dic' version 2.4.1 from 2010-06-29.

Automatic conversion script
Id: cif_fix_enum 1527 2010-12-29 10:47:43Z saulius 
;
_cod_original_sg_symbol_H-M P2(1)
_cod_database_code 7002559

loop_
_symmetry_equiv_pos_as_xyz
'x, y, z'
'-x, y+1/2, -z'

loop_
_atom_site_label
_atom_site_type_symbol
_atom_site_fract_x
_atom_site_fract_y
_atom_site_fract_z
_atom_site_U_iso_or_equiv
_atom_site_adp_type
_atom_site_occupancy
_atom_site_symmetry_multiplicity
_atom_site_calc_flag
_atom_site_refinement_flags
_atom_site_disorder_assembly
_atom_site_disorder_group
V1 V 1.05323(9) 0.71772(10) 0.21890(7) 0.0241(2) Uani 1 1 d . . .
Cl1 Cl 1.04815(16) 0.71353(17) -0.00850(11) 0.0411(4) Uani 1 1 d . . .
Cl2 Cl 1.33149(15) 0.71124(19) 0.25972(13) 0.0455(4) Uani 1 1 d . . .
F1 F 0.6557(6) 0.5752(3) 0.1127(5) 0.0644(14) Uani 1 1 d . . .
F2 F 0.4488(7) 0.5796(4) -0.1006(6) 0.0868(19) Uani 1 1 d . . .
F3 F 0.3739(5) 0.7324(5) -0.2195(4) 0.0901(19) Uani 1 1 d . . .
F4 F 0.4976(8) 0.8847(4) -0.1188(7) 0.096(2) Uani 1 1 d . . .
F5 F 0.7040(7) 0.8812(3) 0.0917(6) 0.0712(17) Uani 1 1 d . . .
N1 N 1.0159(5) 0.7224(4) 0.4133(3) 0.0241(9) Uani 1 1 d . . .
N2 N 0.7990(5) 0.7259(4) 0.2170(4) 0.0239(10) Uani 1 1 d . . .
O1 O 1.0661(6) 0.8519(4) 0.2140(5) 0.0355(14) Uani 1 1 d . . .
O2 O 1.0418(5) 0.5854(3) 0.2266(4) 0.0287(13) Uani 1 1 d . . .
C1 C 1.1012(6) 0.7201(5) 0.5285(4) 0.0287(11) Uani 1 1 d . . .
H1 H 1.2148 0.7177 0.5384 0.034 Uiso 1 1 calc R . .
C2 C 1.0004(7) 0.7219(6) 0.6313(5) 0.0351(13) Uani 1 1 d . . .
H2 H 1.0321 0.7208 0.7216 0.042 Uiso 1 1 calc R . .
C3 C 0.8463(7) 0.7254(6) 0.5766(5) 0.0361(14) Uani 1 1 d . . .
H3 H 0.7511 0.7265 0.6224 0.043 Uiso 1 1 calc R . .
C4 C 0.8551(6) 0.7274(5) 0.4404(5) 0.0256(12) Uani 1 1 d . . .
C5 C 0.7448(6) 0.7284(5) 0.3338(5) 0.0299(14) Uani 1 1 d . . .
H5 H 0.6330 0.7309 0.3451 0.036 Uiso 1 1 calc R . .
C6 C 0.6873(6) 0.7266(6) 0.1075(5) 0.0301(14) Uani 1 1 d . . .
C7 C 0.6193(9) 0.6526(5) 0.0528(8) 0.041(2) Uani 1 1 d . . .
C8 C 0.5142(9) 0.6523(6) -0.0555(8) 0.046(2) Uani 1 1 d . . .
C9 C 0.4752(8) 0.7305(9) -0.1127(6) 0.057(3) Uani 1 1 d . . .
C10 C 0.5385(12) 0.8082(7) -0.0622(11) 0.063(3) Uani 1 1 d . . .
C11 C 0.6456(9) 0.8049(6) 0.0469(8) 0.044(2) Uani 1 1 d . . .
C12 C 1.1686(11) 0.9009(5) 0.1312(9) 0.052(2) Uani 1 1 d . . .
H12A H 1.1282 0.8971 0.0388 0.062 Uiso 1 1 calc R . .
H12B H 1.2796 0.8780 0.1395 0.062 Uiso 1 1 calc R . .
C13 C 1.1624(15) 0.9938(6) 0.1793(11) 0.075(3) Uani 1 1 d . . .
H13A H 1.1649 1.0357 0.1057 0.090 Uiso 1 1 calc R . .
H13B H 1.2544 1.0062 0.2419 0.090 Uiso 1 1 calc R . .
C14 C 1.0073(14) 1.0014(6) 0.2445(10) 0.065(3) Uani 1 1 d . . .
H14A H 0.9160 1.0121 0.1804 0.078 Uiso 1 1 calc R . .
H14B H 1.0118 1.0489 0.3105 0.078 Uiso 1 1 calc R . .
C15 C 0.9963(11) 0.9091(5) 0.3088(8) 0.044(2) Uani 1 1 d . . .
H15A H 1.0585 0.9070 0.3940 0.053 Uiso 1 1 calc R . .
H15B H 0.8837 0.8928 0.3213 0.053 Uiso 1 1 calc R . .
C16 C 1.1322(12) 0.5226(5) 0.1495(9) 0.052(2) Uani 1 1 d . . .
H16A H 1.0901 0.5233 0.0573 0.062 Uiso 1 1 calc R . .
H16B H 1.2468 0.5392 0.1529 0.062 Uiso 1 1 calc R . .
C17 C 1.1146(13) 0.4347(6) 0.2044(10) 0.065(3) Uani 1 1 d . . .
H17A H 1.2013 0.4218 0.2718 0.078 Uiso 1 1 calc R . .
H17B H 1.1138 0.3889 0.1359 0.078 Uiso 1 1 calc R . .
C18 C 0.9523(12) 0.4416(6) 0.2635(10) 0.062(3) Uani 1 1 d . . .
H18A H 0.8635 0.4328 0.1964 0.074 Uiso 1 1 calc R . .
H18B H 0.9426 0.3978 0.3339 0.074 Uiso 1 1 calc R . .
C19 C 0.9524(11) 0.5310(5) 0.3149(8) 0.042(2) Uani 1 1 d . . .
H19A H 1.0045 0.5326 0.4040 0.050 Uiso 1 1 calc R . .
H19B H 0.8413 0.5530 0.3182 0.050 Uiso 1 1 calc R . .
O3 O 0.5955(15) 0.9201(6) 0.4422(15) 0.224(8) Uani 1 1 d D . .
C20 C 0.6181(12) 1.0144(7) 0.4372(14) 0.120(6) Uani 1 1 d D . .
H20A H 0.6335 1.0333 0.3467 0.144 Uiso 1 1 calc R . .
H20B H 0.7139 1.0317 0.4929 0.144 Uiso 1 1 calc R . .
C21 C 0.4714(16) 1.0566(7) 0.4853(15) 0.176(9) Uani 1 1 d D . .
H21A H 0.4998 1.0930 0.5633 0.211 Uiso 1 1 calc R . .
H21B H 0.4197 1.0948 0.4170 0.211 Uiso 1 1 calc R . .
C22 C 0.3607(12) 0.9841(11) 0.5187(13) 0.136(7) Uani 1 1 d D . .
H22A H 0.2668 0.9817 0.4551 0.163 Uiso 1 1 calc R . .
H22B H 0.3223 0.9928 0.6069 0.163 Uiso 1 1 calc R . .
C23 C 0.4571(17) 0.9013(8) 0.5135(15) 0.135(6) Uani 1 1 d D . .
H23A H 0.4905 0.8814 0.6028 0.162 Uiso 1 1 calc R . .
H23B H 0.3924 0.8542 0.4694 0.162 Uiso 1 1 calc R . .

loop_
_atom_site_aniso_label
_atom_site_aniso_U_11
_atom_site_aniso_U_22
_atom_site_aniso_U_33
_atom_site_aniso_U_23
_atom_site_aniso_U_13
_atom_site_aniso_U_12
V1 0.0205(4) 0.0309(5) 0.0211(4) 0.0004(7) 0.0016(3) -0.0008(6)
Cl1 0.0445(8) 0.0580(10) 0.0213(6) -0.0002(12) 0.0052(6) 0.0018(12)
Cl2 0.0197(6) 0.0712(12) 0.0456(8) -0.0007(13) 0.0010(6) 0.0024(11)
F1 0.070(3) 0.049(3) 0.070(3) -0.012(3) -0.027(3) -0.007(3)
F2 0.083(4) 0.102(4) 0.071(4) -0.032(3) -0.029(3) -0.017(3)
F3 0.055(2) 0.172(6) 0.040(2) 0.006(4) -0.0261(18) -0.001(4)
F4 0.097(4) 0.092(4) 0.094(4) 0.042(4) -0.046(3) 0.009(3)
F5 0.080(4) 0.048(3) 0.080(4) 0.017(3) -0.033(3) -0.006(3)
N1 0.028(2) 0.020(2) 0.023(2) 0.004(3) -0.0029(16) 0.002(3)
N2 0.021(2) 0.028(3) 0.022(2) -0.003(3) -0.0008(16) 0.001(3)
O1 0.044(3) 0.030(3) 0.033(3) 0.004(2) 0.010(3) -0.005(2)
O2 0.029(3) 0.032(3) 0.025(3) -0.002(2) 0.003(2) 0.008(2)
C1 0.036(3) 0.022(3) 0.026(3) -0.006(4) -0.008(2) 0.003(4)
C2 0.058(3) 0.028(3) 0.019(2) -0.006(4) -0.004(2) -0.001(4)
C3 0.043(3) 0.045(4) 0.021(3) -0.003(4) 0.009(2) 0.004(4)
C4 0.028(3) 0.022(3) 0.028(3) -0.006(3) 0.008(2) -0.003(3)
C5 0.024(3) 0.035(4) 0.031(3) 0.002(4) 0.006(2) -0.005(3)
C6 0.020(2) 0.049(4) 0.021(2) -0.002(4) -0.0009(19) -0.001(4)
C7 0.032(4) 0.045(5) 0.046(5) 0.003(4) 0.008(4) 0.003(4)
C8 0.036(4) 0.073(6) 0.026(4) -0.019(4) -0.009(4) -0.011(4)
C9 0.035(4) 0.112(9) 0.022(3) 0.005(6) -0.007(3) 0.002(6)
C10 0.053(5) 0.074(7) 0.061(7) 0.018(5) -0.015(5) -0.001(5)
C11 0.035(4) 0.060(6) 0.033(5) 0.009(4) -0.022(3) -0.007(4)
C12 0.059(5) 0.044(5) 0.055(6) 0.021(4) 0.024(5) -0.007(4)
C13 0.103(9) 0.050(6) 0.070(7) 0.017(5) -0.011(6) -0.039(6)
C14 0.107(9) 0.030(5) 0.059(6) 0.001(4) 0.009(6) -0.011(5)
C15 0.064(5) 0.027(4) 0.039(5) -0.003(3) -0.004(4) -0.002(4)
C16 0.069(6) 0.044(5) 0.044(5) -0.008(4) 0.014(5) 0.013(4)
C17 0.087(7) 0.036(5) 0.072(7) -0.006(5) 0.000(6) 0.012(5)
C18 0.095(8) 0.026(5) 0.065(6) 0.005(4) 0.017(5) 0.007(4)
C19 0.059(5) 0.035(5) 0.031(5) 0.010(3) 0.006(4) -0.004(4)
O3 0.241(15) 0.107(9) 0.34(2) 0.012(10) 0.170(14) 0.030(9)
C20 0.076(8) 0.087(9) 0.196(16) 0.061(10) 0.001(9) 0.006(7)
C21 0.148(15) 0.153(16) 0.217(19) -0.142(15) -0.067(13) 0.051(13)
C22 0.118(11) 0.186(17) 0.112(11) -0.081(11) 0.071(9) -0.035(12)
C23 0.172(16) 0.117(12) 0.115(12) 0.015(10) 0.015(12) -0.055(12)

loop_
_atom_type_symbol
_atom_type_description
_atom_type_scat_dispersion_real
_atom_type_scat_dispersion_imag
_atom_type_scat_source
C C 0.0033 0.0016 'International Tables Vol C Tables 4.2.6.8 and 6.1.1.4'
H H 0.0000 0.0000 'International Tables Vol C Tables 4.2.6.8 and 6.1.1.4'
N N 0.0061 0.0033 'International Tables Vol C Tables 4.2.6.8 and 6.1.1.4'
O O 0.0106 0.0060 'International Tables Vol C Tables 4.2.6.8 and 6.1.1.4'
F F 0.0171 0.0103 'International Tables Vol C Tables 4.2.6.8 and 6.1.1.4'
Cl Cl 0.1484 0.1585 'International Tables Vol C Tables 4.2.6.8 and 6.1.1.4'
V V 0.3005 0.5294 'International Tables Vol C Tables 4.2.6.8 and 6.1.1.4'

loop_
_geom_angle_atom_site_label_1
_geom_angle_atom_site_label_2
_geom_angle_atom_site_label_3
_geom_angle
_geom_angle_site_symmetry_1
_geom_angle_site_symmetry_3
_geom_angle_publ_flag
O2 V1 N1 89.2(2) . . ?
O2 V1 O1 179.13(15) . . ?
N1 V1 O1 90.0(2) . . ?
O2 V1 N2 90.5(2) . . ?
N1 V1 N2 78.02(15) . . ?
O1 V1 N2 89.7(2) . . ?
O2 V1 Cl1 90.80(14) . . ?
N1 V1 Cl1 170.17(12) . . ?
O1 V1 Cl1 90.01(16) . . ?
N2 V1 Cl1 92.16(11) . . ?
O2 V1 Cl2 89.99(15) . . ?
N1 V1 Cl2 92.17(12) . . ?
O1 V1 Cl2 89.61(17) . . ?
N2 V1 Cl2 170.17(11) . . ?
Cl1 V1 Cl2 97.65(6) . . ?
C1 N1 C4 106.9(4) . . ?
C1 N1 V1 139.1(3) . . ?
C4 N1 V1 114.0(3) . . ?
C5 N2 C6 118.6(4) . . ?
C5 N2 V1 113.4(3) . . ?
C6 N2 V1 128.0(3) . . ?
C12 O1 C15 111.3(6) . . ?
C12 O1 V1 124.1(5) . . ?
C15 O1 V1 123.8(4) . . ?
C19 O2 C16 105.3(6) . . ?
C19 O2 V1 127.9(4) . . ?
C16 O2 V1 126.7(4) . . ?
N1 C1 C2 110.8(4) . . ?
N1 C1 H1 124.6 . . ?
C2 C1 H1 124.6 . . ?
C3 C2 C1 106.7(4) . . ?
C3 C2 H2 126.6 . . ?
C1 C2 H2 126.6 . . ?
C2 C3 C4 107.5(5) . . ?
C2 C3 H3 126.2 . . ?
C4 C3 H3 126.2 . . ?
C5 C4 N1 116.4(4) . . ?
C5 C4 C3 135.4(5) . . ?
N1 C4 C3 108.1(5) . . ?
N2 C5 C4 118.2(5) . . ?
N2 C5 H5 120.9 . . ?
C4 C5 H5 120.9 . . ?
C7 C6 C11 116.1(6) . . ?
C7 C6 N2 123.9(7) . . ?
C11 C6 N2 120.0(7) . . ?
F1 C7 C6 117.0(7) . . ?
F1 C7 C8 118.7(8) . . ?
C6 C7 C8 124.3(8) . . ?
F2 C8 C9 120.3(8) . . ?
F2 C8 C7 121.5(10) . . ?
C9 C8 C7 118.2(8) . . ?
F3 C9 C8 119.7(10) . . ?
F3 C9 C10 119.6(11) . . ?
C8 C9 C10 120.8(6) . . ?
F4 C10 C9 120.0(10) . . ?
F4 C10 C11 121.1(10) . . ?
C9 C10 C11 118.9(9) . . ?
F5 C11 C6 121.4(7) . . ?
F5 C11 C10 116.8(8) . . ?
C6 C11 C10 121.8(8) . . ?
O1 C12 C13 104.9(7) . . ?
O1 C12 H12A 110.8 . . ?
C13 C12 H12A 110.8 . . ?
O1 C12 H12B 110.8 . . ?
C13 C12 H12B 110.8 . . ?
H12A C12 H12B 108.9 . . ?
C12 C13 C14 105.6(7) . . ?
C12 C13 H13A 110.6 . . ?
C14 C13 H13A 110.6 . . ?
C12 C13 H13B 110.6 . . ?
C14 C13 H13B 110.6 . . ?
H13A C13 H13B 108.7 . . ?
C13 C14 C15 101.3(8) . . ?
C13 C14 H14A 111.5 . . ?
C15 C14 H14A 111.5 . . ?
C13 C14 H14B 111.5 . . ?
C15 C14 H14B 111.5 . . ?
H14A C14 H14B 109.3 . . ?
O1 C15 C14 102.5(7) . . ?
O1 C15 H15A 111.3 . . ?
C14 C15 H15A 111.3 . . ?
O1 C15 H15B 111.3 . . ?
C14 C15 H15B 111.3 . . ?
H15A C15 H15B 109.2 . . ?
C17 C16 O2 108.5(7) . . ?
C17 C16 H16A 110.0 . . ?
O2 C16 H16A 110.0 . . ?
C17 C16 H16B 110.0 . . ?
O2 C16 H16B 110.0 . . ?
H16A C16 H16B 108.4 . . ?
C16 C17 C18 101.8(7) . . ?
C16 C17 H17A 111.4 . . ?
C18 C17 H17A 111.4 . . ?
C16 C17 H17B 111.4 . . ?
C18 C17 H17B 111.4 . . ?
H17A C17 H17B 109.3 . . ?
C19 C18 C17 103.1(7) . . ?
C19 C18 H18A 111.1 . . ?
C17 C18 H18A 111.1 . . ?
C19 C18 H18B 111.1 . . ?
C17 C18 H18B 111.1 . . ?
H18A C18 H18B 109.1 . . ?
C18 C19 O2 106.9(7) . . ?
C18 C19 H19A 110.3 . . ?
O2 C19 H19A 110.3 . . ?
C18 C19 H19B 110.3 . . ?
O2 C19 H19B 110.3 . . ?
H19A C19 H19B 108.6 . . ?
C23 O3 C20 109.0(6) . . ?
O3 C20 C21 107.6(5) . . ?
O3 C20 H20A 110.2 . . ?
C21 C20 H20A 110.2 . . ?
O3 C20 H20B 110.2 . . ?
C21 C20 H20B 110.2 . . ?
H20A C20 H20B 108.5 . . ?
C22 C21 C20 107.0(5) . . ?
C22 C21 H21A 110.3 . . ?
C20 C21 H21A 110.3 . . ?
C22 C21 H21B 110.3 . . ?
C20 C21 H21B 110.3 . . ?
H21A C21 H21B 108.6 . . ?
C21 C22 C23 105.7(5) . . ?
C21 C22 H22A 110.6 . . ?
C23 C22 H22A 110.6 . . ?
C21 C22 H22B 110.6 . . ?
C23 C22 H22B 110.6 . . ?
H22A C22 H22B 108.7 . . ?
O3 C23 C22 107.6(5) . . ?
O3 C23 H23A 110.2 . . ?
C22 C23 H23A 110.2 . . ?
O3 C23 H23B 110.2 . . ?
C22 C23 H23B 110.2 . . ?
H23A C23 H23B 108.5 . . ?

loop_
_geom_bond_atom_site_label_1
_geom_bond_atom_site_label_2
_geom_bond_distance
_geom_bond_site_symmetry_2
_geom_bond_publ_flag
V1 O2 2.017(6) . ?
V1 N1 2.044(4) . ?
V1 O1 2.046(6) . ?
V1 N2 2.129(4) . ?
V1 Cl1 2.3365(14) . ?
V1 Cl2 2.3401(15) . ?
F1 C7 1.355(9) . ?
F2 C8 1.306(10) . ?
F3 C9 1.345(7) . ?
F4 C10 1.335(10) . ?
F5 C11 1.330(9) . ?
N1 C1 1.343(6) . ?
N1 C4 1.392(6) . ?
N2 C5 1.311(6) . ?
N2 C6 1.417(6) . ?
O1 C12 1.451(9) . ?
O1 C15 1.456(9) . ?
O2 C19 1.467(9) . ?
O2 C16 1.479(9) . ?
C1 C2 1.393(7) . ?
C1 H1 0.9500 . ?
C2 C3 1.374(7) . ?
C2 H2 0.9500 . ?
C3 C4 1.407(7) . ?
C3 H3 0.9500 . ?
C4 C5 1.387(7) . ?
C5 H5 0.9500 . ?
C6 C7 1.366(10) . ?
C6 C11 1.379(11) . ?
C7 C8 1.374(11) . ?
C8 C9 1.357(13) . ?
C9 C10 1.384(14) . ?
C10 C11 1.391(12) . ?
C12 C13 1.500(13) . ?
C12 H12A 0.9900 . ?
C12 H12B 0.9900 . ?
C13 C14 1.501(16) . ?
C13 H13A 0.9900 . ?
C13 H13B 0.9900 . ?
C14 C15 1.558(11) . ?
C14 H14A 0.9900 . ?
C14 H14B 0.9900 . ?
C15 H15A 0.9900 . ?
C15 H15B 0.9900 . ?
C16 C17 1.462(12) . ?
C16 H16A 0.9900 . ?
C16 H16B 0.9900 . ?
C17 C18 1.526(13) . ?
C17 H17A 0.9900 . ?
C17 H17B 0.9900 . ?
C18 C19 1.460(11) . ?
C18 H18A 0.9900 . ?
C18 H18B 0.9900 . ?
C19 H19A 0.9900 . ?
C19 H19B 0.9900 . ?
O3 C23 1.437(8) . ?
O3 C20 1.449(8) . ?
C20 C21 1.496(8) . ?
C20 H20A 0.9900 . ?
C20 H20B 0.9900 . ?
C21 C22 1.495(8) . ?
C21 H21A 0.9900 . ?
C21 H21B 0.9900 . ?
C22 C23 1.498(8) . ?
C22 H22A 0.9900 . ?
C22 H22B 0.9900 . ?
C23 H23A 0.9900 . ?
C23 H23B 0.9900 . ?
